data_1505180
loop_
_publ_author_name
'Childs, Scott L.'
'Stahly, G. Patrick'
'Park, Aeri'

_publ_section_title
;
 The Salt&#x2212;Cocrystal Continuum:&#x00A0; The Influence of Crystal
 Structure on Ionization State
;
_journal_issue 3
_journal_name_full 'Molecular Pharmaceutics'
_journal_page_first 323
_journal_paper_doi 10.1021/mp0601345
_journal_volume 4
_journal_year 2007
_chemical_formula_moiety '2(C7 H7 N4 O2), 0.5(C2 H10 N2), 0.5(C2 H10 N2), H2 O'
_chemical_formula_sum 'C16 H26 N10 O5'
_chemical_formula_weight 438.47
_chemical_name_common 'aminophylline hydrate'
_chemical_name_systematic
; 
 theophylline ethylenediamine hydrate 
;
_space_group_IT_number 2
_symmetry_cell_setting triclinic
_symmetry_space_group_name_Hall '-P 1'
_symmetry_space_group_name_H-M 'P -1'
_atom_sites_solution_hydrogens geom
_atom_sites_solution_primary direct
_atom_sites_solution_secondary difmap
_audit_creation_method SHELXL-97
_cell_angle_alpha 78.839(3)
_cell_angle_beta 77.795(4)
_cell_angle_gamma 81.075(4)
_cell_formula_units_Z 2
_cell_length_a 8.3936(7)
_cell_length_b 10.2277(6)
_cell_length_c 11.8295(6)
_cell_measurement_reflns_used 2371
_cell_measurement_temperature 173(2)
_cell_measurement_theta_max 66.49
_cell_measurement_theta_min 5.39
_cell_volume 966.87(11)
_computing_cell_refinement 'Bruker SMART'
_computing_data_collection 'Bruker SMART'
_computing_data_reduction 'Bruker SAINT'
_computing_molecular_graphics 'Bruker SHELXTL'
_computing_publication_material 'Bruker SHELXTL'
_computing_structure_refinement 'SHELXL-97 (Sheldrick, 1997)'
_computing_structure_solution 'SHELXS-97 (Sheldrick, 1990)'
_diffrn_ambient_temperature 173(2)
_diffrn_measured_fraction_theta_full 0.519
_diffrn_measured_fraction_theta_max 0.519
_diffrn_measurement_device_type 'CCD area detector'
_diffrn_measurement_method 'phi and omega scans'
_diffrn_radiation_monochromator graphite
_diffrn_radiation_source 'fine-focus sealed tube'
_diffrn_radiation_type CuK\a
_diffrn_radiation_wavelength 1.54178
_diffrn_reflns_av_R_equivalents 0.0434
_diffrn_reflns_av_sigmaI/netI 0.0361
_diffrn_reflns_limit_h_max 7
_diffrn_reflns_limit_h_min -7
_diffrn_reflns_limit_k_max 12
_diffrn_reflns_limit_k_min -10
_diffrn_reflns_limit_l_max 14
_diffrn_reflns_limit_l_min -9
_diffrn_reflns_number 2826
_diffrn_reflns_theta_full 66.51
_diffrn_reflns_theta_max 66.51
_diffrn_reflns_theta_min 5.39
_exptl_absorpt_coefficient_mu 0.973
_exptl_absorpt_correction_type none
_exptl_crystal_colour colorless
_exptl_crystal_density_diffrn 1.506
_exptl_crystal_density_method 'not measured'
_exptl_crystal_description irregular
_exptl_crystal_F_000 464
_exptl_crystal_size_max 0.22
_exptl_crystal_size_mid 0.12
_exptl_crystal_size_min 0.07
_refine_diff_density_max 0.266
_refine_diff_density_min -0.361
_refine_diff_density_rms 0.071
_refine_ls_extinction_method none
_refine_ls_goodness_of_fit_ref 0.849
_refine_ls_hydrogen_treatment mixed
_refine_ls_matrix_type full
_refine_ls_number_parameters 316
_refine_ls_number_reflns 1763
_refine_ls_number_restraints 0
_refine_ls_restrained_S_all 0.849
_refine_ls_R_factor_all 0.0390
_refine_ls_R_factor_gt 0.0360
_refine_ls_shift/su_max 0.416
_refine_ls_shift/su_mean 0.024
_refine_ls_structure_factor_coef Fsqd
_refine_ls_weighting_details 'calc w=1/[\s^2^(Fo^2^)+(0.0856P)^2^+0.2838P] where P=(Fo^2^+2Fc^2^)/3'
_refine_ls_weighting_scheme calc
_refine_ls_wR_factor_gt 0.0915
_refine_ls_wR_factor_ref 0.0945
_reflns_number_gt 1600
_reflns_number_total 1763
_reflns_threshold_expression >2sigma(I)
_cod_data_source_file mp0601345si20061227_041052.cif
_cod_data_source_block 9
_cod_depositor_comments
;
The following automatic conversions were performed:

'_symmetry_cell_setting' value 'Triclinic' changed to 'triclinic'
according to /home/saulius/struct/CIF-dictionaries/cif_core.dic
dictionary named 'cif_core.dic' version 2.4.1 from 2010-06-29.

Automatic conversion script
Id: cif_fix_values 1715 2011-07-08 13:25:40Z adriana 
;
_cod_original_sg_symbol_H-M P-1
_cod_database_code 1505180

loop_
_symmetry_equiv_pos_as_xyz
'x, y, z'
'-x, -y, -z'

loop_
_atom_site_label
_atom_site_type_symbol
_atom_site_fract_x
_atom_site_fract_y
_atom_site_fract_z
_atom_site_U_iso_or_equiv
_atom_site_adp_type
_atom_site_occupancy
_atom_site_symmetry_multiplicity
_atom_site_calc_flag
_atom_site_refinement_flags
C1 C -0.0006(4) 0.7938(2) 0.56657(19) 0.0274(7) Uani 1 1 d .
H1 H -0.0651 0.8469 0.6212 0.033 Uiso 1 1 calc R
C2 C 0.0613(4) 0.6701(2) 0.43768(18) 0.0199(7) Uani 1 1 d .
C3 C 0.2073(4) 0.5314(2) 0.30158(18) 0.0218(7) Uani 1 1 d .
C4 C 0.3568(5) 0.6395(2) 0.41295(18) 0.0221(7) Uani 1 1 d .
C5 C 0.2035(4) 0.6934(2) 0.46680(18) 0.0185(7) Uani 1 1 d .
C6 C -0.0887(3) 0.5785(2) 0.31691(19) 0.0277(7) Uani 1 1 d .
H6A H -0.0863 0.6254 0.2362 0.042 Uiso 1 1 calc R
H6B H -0.1832 0.6182 0.3687 0.042 Uiso 1 1 calc R
H6C H -0.0981 0.4834 0.3207 0.042 Uiso 1 1 calc R
C7 C 0.5080(3) 0.4925(2) 0.27542(19) 0.0305(7) Uani 1 1 d .
H7A H 0.4886 0.4264 0.2314 0.046 Uiso 1 1 calc R
H7B H 0.5723 0.4475 0.3351 0.046 Uiso 1 1 calc R
H7C H 0.5686 0.5614 0.2216 0.046 Uiso 1 1 calc R
N1 N 0.1618(3) 0.77578(17) 0.55164(15) 0.0257(6) Uani 1 1 d .
N2 N -0.0715(3) 0.73247(18) 0.49968(15) 0.0250(6) Uani 1 1 d .
N3 N 0.0623(3) 0.59108(17) 0.35437(14) 0.0203(6) Uani 1 1 d .
N4 N 0.3505(3) 0.55540(17) 0.33235(14) 0.0219(6) Uani 1 1 d .
O1 O 0.2141(2) 0.45740(14) 0.22873(12) 0.0292(5) Uani 1 1 d .
O2 O 0.4948(3) 0.65627(15) 0.42821(12) 0.0293(5) Uani 1 1 d .
C1B C 0.8126(4) 0.9025(2) 0.08523(18) 0.0250(7) Uani 1 1 d .
H1B H 0.9271 0.9093 0.0702 0.030 Uiso 1 1 calc R
C2B C 0.5875(5) 0.8396(2) 0.07956(19) 0.0189(7) Uani 1 1 d .
C3B C 0.3042(5) 0.8148(2) 0.10853(19) 0.0208(7) Uani 1 1 d .
C4B C 0.3982(4) 0.9784(2) 0.20555(19) 0.0207(7) Uani 1 1 d .
C5B C 0.5586(4) 0.9360(2) 0.15136(18) 0.0175(7) Uani 1 1 d .
C6B C 0.4978(3) 0.6904(2) -0.02884(19) 0.0289(7) Uani 1 1 d .
H6B1 H 0.3954 0.6595 -0.0345 0.043 Uiso 1 1 calc R
H6B2 H 0.5748 0.6130 -0.0043 0.043 Uiso 1 1 calc R
H6B3 H 0.5463 0.7381 -0.1055 0.043 Uiso 1 1 calc R
C7B C 0.1081(4) 0.9453(2) 0.24071(19) 0.0268(7) Uani 1 1 d .
H7B1 H 0.1041 0.9487 0.3235 0.040 Uiso 1 1 calc R
H7B2 H 0.0407 0.8776 0.2349 0.040 Uiso 1 1 calc R
H7B3 H 0.0658 1.0333 0.2015 0.040 Uiso 1 1 calc R
N1B N 0.7069(3) 0.97652(18) 0.15406(15) 0.0244(6) Uani 1 1 d .
N2B N 0.7495(3) 0.81577(18) 0.03665(15) 0.0226(6) Uani 1 1 d .
N3B N 0.4634(3) 0.78082(17) 0.05747(15) 0.0192(6) Uani 1 1 d .
N4B N 0.2779(3) 0.90983(16) 0.18439(14) 0.0194(6) Uani 1 1 d .
O1B O 0.1887(2) 0.76522(15) 0.09173(13) 0.0286(5) Uani 1 1 d .
O2B O 0.3525(2) 1.06809(14) 0.26810(12) 0.0294(5) Uani 1 1 d .
C1C C 0.4169(3) 0.0371(2) 0.51974(17) 0.0241(6) Uani 1 1 d .
H1C1 H 0.3301 -0.0115 0.5079 0.029 Uiso 1 1 calc R
H1C2 H 0.4011 0.0407 0.6045 0.029 Uiso 1 1 calc R
N1C N 0.4027(4) 0.17595(18) 0.45229(17) 0.0245(6) Uani 1 1 d .
H1C3 H 0.473(3) 0.226(3) 0.473(2) 0.048(8) Uiso 1 1 d .
H1C5 H 0.425(3) 0.172(2) 0.377(2) 0.031(6) Uiso 1 1 d .
C2C C 0.0599(3) 0.5482(2) 0.96668(18) 0.0231(6) Uani 1 1 d .
H2C1 H 0.1067 0.5844 1.0227 0.028 Uiso 1 1 calc R
H2C2 H 0.1512 0.5001 0.9169 0.028 Uiso 1 1 calc R
N2C N -0.0235(4) 0.6607(2) 0.89180(19) 0.0236(6) Uani 1 1 d .
H2C3 H -0.074(3) 0.630(2) 0.846(2) 0.040(7) Uiso 1 1 d .
H2C4 H 0.061(4) 0.715(3) 0.847(2) 0.049(10) Uiso 1 1 d .
O1S O 0.2379(2) 0.79351(16) 0.76927(14) 0.0289(5) Uani 1 1 d .
H1S H 0.226(3) 0.807(3) 0.701(2) 0.050(8) Uiso 1 1 d .
H2S H 0.260(4) 0.873(3) 0.789(3) 0.071(9) Uiso 1 1 d .
H2C5 H -0.112(4) 0.715(3) 0.944(3) 0.061(9) Uiso 1 1 d .
H1C4 H 0.272(5) 0.224(3) 0.474(2) 0.068(10) Uiso 1 1 d .

loop_
_atom_site_aniso_label
_atom_site_aniso_U_11
_atom_site_aniso_U_22
_atom_site_aniso_U_33
_atom_site_aniso_U_23
_atom_site_aniso_U_13
_atom_site_aniso_U_12
C1 0.031(2) 0.0264(13) 0.0268(13) -0.0135(10) -0.0022(14) -0.0024(15)
C2 0.024(2) 0.0177(11) 0.0190(11) -0.0043(10) -0.0040(14) -0.0043(14)
C3 0.024(2) 0.0205(11) 0.0234(12) -0.0036(10) -0.0081(15) -0.0047(15)
C4 0.026(2) 0.0222(12) 0.0217(12) -0.0020(10) -0.0080(15) -0.0110(16)
C5 0.015(2) 0.0220(11) 0.0200(12) -0.0086(10) -0.0025(15) -0.0008(15)
C6 0.023(2) 0.0363(13) 0.0284(12) -0.0124(10) -0.0066(13) -0.0064(13)
C7 0.027(2) 0.0346(13) 0.0301(13) -0.0130(11) -0.0036(14) 0.0012(15)
N1 0.0270(18) 0.0278(11) 0.0252(10) -0.0128(8) -0.0035(11) -0.0033(12)
N2 0.0243(17) 0.0263(10) 0.0254(10) -0.0101(9) -0.0026(11) -0.0013(12)
N3 0.0154(16) 0.0253(10) 0.0234(10) -0.0108(9) -0.0037(12) -0.0031(12)
N4 0.0204(17) 0.0239(10) 0.0230(10) -0.0092(8) -0.0040(12) -0.0012(12)
O1 0.0333(13) 0.0324(8) 0.0273(8) -0.0164(7) -0.0052(9) -0.0066(9)
O2 0.0245(14) 0.0331(9) 0.0345(9) -0.0131(7) -0.0067(9) -0.0056(9)
C1B 0.0197(19) 0.0312(13) 0.0275(12) -0.0085(10) -0.0062(13) -0.0062(14)
C2B 0.019(2) 0.0189(11) 0.0213(12) -0.0017(9) -0.0089(15) -0.0061(15)
C3B 0.024(2) 0.0176(12) 0.0238(13) -0.0022(9) -0.0095(16) -0.0070(16)
C4B 0.025(2) 0.0201(11) 0.0213(12) -0.0024(10) -0.0102(15) -0.0090(15)
C5B 0.009(2) 0.0231(11) 0.0226(12) -0.0072(10) -0.0027(14) -0.0041(15)
C6B 0.0322(19) 0.0282(12) 0.0319(13) -0.0176(10) -0.0085(13) -0.0015(13)
C7B 0.025(2) 0.0268(12) 0.0302(13) -0.0077(10) -0.0045(15) -0.0037(14)
N1B 0.0206(17) 0.0292(10) 0.0259(10) -0.0094(9) -0.0040(11) -0.0047(12)
N2B 0.0168(19) 0.0278(11) 0.0255(10) -0.0079(9) -0.0056(12) -0.0029(12)
N3B 0.0132(18) 0.0221(10) 0.0250(10) -0.0108(8) -0.0034(12) -0.0015(12)
N4B 0.0155(18) 0.0218(10) 0.0221(10) -0.0063(8) -0.0028(12) -0.0039(12)
O1B 0.0222(14) 0.0306(9) 0.0391(10) -0.0137(7) -0.0076(9) -0.0095(10)
O2B 0.0326(13) 0.0292(8) 0.0309(8) -0.0172(7) -0.0057(9) -0.0023(9)
C1C 0.0238(17) 0.0247(12) 0.0251(12) -0.0074(9) -0.0035(13) -0.0043(12)
N1C 0.0268(19) 0.0256(10) 0.0242(11) -0.0086(8) -0.0053(12) -0.0064(13)
C2C 0.0218(18) 0.0243(12) 0.0259(12) -0.0091(9) -0.0060(12) -0.0029(12)
N2C 0.0244(17) 0.0254(10) 0.0237(11) -0.0076(10) -0.0054(13) -0.0053(14)
O1S 0.0344(14) 0.0295(9) 0.0271(9) -0.0082(7) -0.0090(9) -0.0079(9)

loop_
_atom_type_symbol
_atom_type_description
_atom_type_scat_dispersion_real
_atom_type_scat_dispersion_imag
_atom_type_scat_source
C C 0.0181 0.0091 'International Tables Vol C Tables 4.2.6.8 and 6.1.1.4'
H H 0.0000 0.0000 'International Tables Vol C Tables 4.2.6.8 and 6.1.1.4'
N N 0.0311 0.0180 'International Tables Vol C Tables 4.2.6.8 and 6.1.1.4'
O O 0.0492 0.0322 'International Tables Vol C Tables 4.2.6.8 and 6.1.1.4'

loop_
_geom_angle_atom_site_label_1
_geom_angle_atom_site_label_2
_geom_angle_atom_site_label_3
_geom_angle
_geom_angle_site_symmetry_1
_geom_angle_site_symmetry_3
N1 C1 N2 117.1(2) . .
N1 C1 H1 121.5 . .
N2 C1 H1 121.5 . .
N2 C2 C5 111.24(18) . .
N2 C2 N3 126.5(2) . .
C5 C2 N3 122.2(2) . .
O1 C3 N3 121.8(2) . .
O1 C3 N4 120.5(3) . .
N3 C3 N4 117.72(17) . .
O2 C4 C5 127.9(2) . .
O2 C4 N4 118.1(3) . .
C5 C4 N4 114.0(3) . .
C2 C5 N1 108.4(2) . .
C2 C5 C4 121.4(2) . .
N1 C5 C4 130.2(2) . .
N3 C6 H6A 109.5 . .
N3 C6 H6B 109.5 . .
H6A C6 H6B 109.5 . .
N3 C6 H6C 109.5 . .
H6A C6 H6C 109.5 . .
H6B C6 H6C 109.5 . .
N4 C7 H7A 109.5 . .
N4 C7 H7B 109.5 . .
H7A C7 H7B 109.5 . .
N4 C7 H7C 109.5 . .
H7A C7 H7C 109.5 . .
H7B C7 H7C 109.5 . .
C1 N1 C5 102.0(2) . .
C2 N2 C1 101.3(2) . .
C3 N3 C2 119.4(2) . .
C3 N3 C6 119.35(17) . .
C2 N3 C6 121.1(2) . .
C3 N4 C4 125.1(2) . .
C3 N4 C7 118.34(17) . .
C4 N4 C7 116.5(2) . .
N1B C1B N2B 116.8(3) . .
N1B C1B H1B 121.6 . .
N2B C1B H1B 121.6 . .
N2B C2B N3B 127.1(2) . .
N2B C2B C5B 110.4(2) . .
N3B C2B C5B 122.5(3) . .
O1B C3B N3B 122.9(2) . .
O1B C3B N4B 120.8(3) . .
N3B C3B N4B 116.3(2) . .
O2B C4B N4B 118.0(3) . .
O2B C4B C5B 128.0(2) . .
N4B C4B C5B 113.94(19) . .
C2B C5B N1B 108.5(3) . .
C2B C5B C4B 120.8(3) . .
N1B C5B C4B 130.74(18) . .
N3B C6B H6B1 109.5 . .
N3B C6B H6B2 109.5 . .
H6B1 C6B H6B2 109.5 . .
N3B C6B H6B3 109.5 . .
H6B1 C6B H6B3 109.5 . .
H6B2 C6B H6B3 109.5 . .
N4B C7B H7B1 109.5 . .
N4B C7B H7B2 109.5 . .
H7B1 C7B H7B2 109.5 . .
N4B C7B H7B3 109.5 . .
H7B1 C7B H7B3 109.5 . .
H7B2 C7B H7B3 109.5 . .
C1B N1B C5B 102.6(2) . .
C2B N2B C1B 101.7(2) . .
C3B N3B C2B 120.3(2) . .
C3B N3B C6B 119.0(2) . .
C2B N3B C6B 120.5(2) . .
C4B N4B C3B 125.9(2) . .
C4B N4B C7B 117.30(18) . .
C3B N4B C7B 116.7(2) . .
N1C C1C C1C 110.5(2) . 2_656
N1C C1C H1C1 109.6 . .
C1C C1C H1C1 109.6 2_656 .
N1C C1C H1C2 109.6 . .
C1C C1C H1C2 109.6 2_656 .
H1C1 C1C H1C2 108.1 . .
C1C N1C H1C3 109.7(15) . .
C1C N1C H1C5 108.9(14) . .
H1C3 N1C H1C5 112(2) . .
C1C N1C H1C4 108.9(15) . .
H1C3 N1C H1C4 109(2) . .
H1C5 N1C H1C4 108(2) . .
N2C C2C C2C 110.4(3) . 2_567
N2C C2C H2C1 109.6 . .
C2C C2C H2C1 109.6 2_567 .
N2C C2C H2C2 109.6 . .
C2C C2C H2C2 109.6 2_567 .
H2C1 C2C H2C2 108.1 . .
C2C N2C H2C3 111.0(15) . .
C2C N2C H2C4 106.6(16) . .
H2C3 N2C H2C4 112(2) . .
C2C N2C H2C5 109.6(15) . .
H2C3 N2C H2C5 107(2) . .
H2C4 N2C H2C5 111(2) . .
H1S O1S H2S 110(3) . .

loop_
_geom_bond_atom_site_label_1
_geom_bond_atom_site_label_2
_geom_bond_distance
_geom_bond_site_symmetry_2
C1 N1 1.325(3) .
C1 N2 1.371(3) .
C1 H1 0.9500 .
C2 N2 1.342(3) .
C2 C5 1.375(3) .
C2 N3 1.389(2) .
C3 O1 1.240(2) .
C3 N3 1.356(3) .
C3 N4 1.396(3) .
C4 O2 1.251(3) .
C4 C5 1.391(4) .
C4 N4 1.416(3) .
C5 N1 1.388(3) .
C6 N3 1.460(3) .
C6 H6A 0.9800 .
C6 H6B 0.9800 .
C6 H6C 0.9800 .
C7 N4 1.464(3) .
C7 H7A 0.9800 .
C7 H7B 0.9800 .
C7 H7C 0.9800 .
C1B N1B 1.322(3) .
C1B N2B 1.368(3) .
C1B H1B 0.9500 .
C2B N2B 1.349(3) .
C2B N3B 1.373(3) .
C2B C5B 1.384(3) .
C3B O1B 1.228(3) .
C3B N3B 1.367(3) .
C3B N4B 1.409(3) .
C4B O2B 1.253(3) .
C4B N4B 1.403(3) .
C4B C5B 1.405(4) .
C5B N1B 1.380(3) .
C6B N3B 1.463(2) .
C6B H6B1 0.9800 .
C6B H6B2 0.9800 .
C6B H6B3 0.9800 .
C7B N4B 1.462(3) .
C7B H7B1 0.9800 .
C7B H7B2 0.9800 .
C7B H7B3 0.9800 .
C1C N1C 1.489(3) .
C1C C1C 1.507(5) 2_656
C1C H1C1 0.9900 .
C1C H1C2 0.9900 .
N1C H1C3 0.94(3) .
N1C H1C5 0.88(2) .
N1C H1C4 1.13(4) .
C2C N2C 1.489(3) .
C2C C2C 1.509(5) 2_567
C2C H2C1 0.9900 .
C2C H2C2 0.9900 .
N2C H2C3 0.88(3) .
N2C H2C4 0.97(4) .
N2C H2C5 1.03(3) .
O1S H1S 0.82(3) .
O1S H2S 0.94(3) .

loop_
_geom_hbond_atom_site_label_D
_geom_hbond_atom_site_label_H
_geom_hbond_atom_site_label_A
_geom_hbond_distance_DH
_geom_hbond_distance_HA
_geom_hbond_distance_DA
_geom_hbond_angle_DHA
_geom_hbond_site_symmetry_A
N1C H1C3 O2 0.94(3) 1.91(3) 2.756(3) 149(2) 2_666
N1C H1C4 N2 1.13(4) 1.65(4) 2.767(3) 169(2) 2_566
N1C H1C5 O2B 0.88(2) 2.05(2) 2.758(2) 137(2) 1_545
N2C H2C3 O1 0.88(3) 2.01(3) 2.878(3) 168(2) 2_566
N2C H2C4 O1S 0.97(4) 1.79(4) 2.753(4) 171(2) .
N2C H2C5 N2B 1.03(3) 1.77(3) 2.796(3) 175(2) 1_456
O1S H1S N1 0.82(3) 2.05(3) 2.825(2) 159(3) .
O1S H2S N1B 0.94(3) 1.88(3) 2.813(2) 173(3) 2_676
